data_2235829
loop_
_publ_author_name
'Tahir, M. Nawaz'
'Sirajuddin, Muhammad'
'Ali, Saqib'
'Munawar, Khurram Shahzad'

_publ_section_title
;
 2-(2-Methoxyphenyl)-1<i>H</i>-isoindole-1,3(2<i>H</i>)-dione
;
_journal_coeditor_code HB6857
_journal_issue 8
_journal_name_full 'Acta Crystallographica Section E'
_journal_page_first o2589
_journal_paper_doi 10.1107/S1600536812027262
_journal_volume 68
_journal_year 2012
_chemical_formula_iupac 'C15 H11 N O3'
_chemical_formula_moiety 'C15 H11 N O3'
_chemical_formula_sum 'C15 H11 N O3'
_chemical_formula_weight 253.25
_chemical_name_systematic
;
2-(2-Methoxyphenyl)-1<i>H</i>-isoindole-1,3(2<i>H</i>)-dione
;
_space_group_IT_number 61
_symmetry_cell_setting orthorhombic
_symmetry_space_group_name_Hall '-P 2ac 2ab'
_symmetry_space_group_name_H-M 'P b c a'
_atom_sites_solution_hydrogens geom
_atom_sites_solution_primary direct
_atom_sites_solution_secondary difmap
_audit_creation_method SHELXL-97
_cell_angle_alpha 90
_cell_angle_beta 90
_cell_angle_gamma 90
_cell_formula_units_Z 8
_cell_length_a 11.5768(6)
_cell_length_b 7.3222(5)
_cell_length_c 29.2849(15)
_cell_measurement_reflns_used 1816
_cell_measurement_temperature 296(2)
_cell_measurement_theta_max 26.00
_cell_measurement_theta_min 2.24
_cell_volume 2482.4(2)
_computing_cell_refinement 'SAINT (Bruker, 2007)'
_computing_data_collection 'APEX2 (Bruker, 2007)'
_computing_data_reduction 'SAINT (Bruker, 2007)'
_computing_molecular_graphics 'ORTEP-3 for Windows (Farrugia, 1997) and PLATON (Spek, 2009)'
_computing_publication_material 'WinGX (Farrugia, 1999) and PLATON (Spek, 2009)'
_computing_structure_refinement 'SHELXL97 (Sheldrick, 2008)'
_computing_structure_solution 'SHELXS97 (Sheldrick, 2008)'
_diffrn_ambient_temperature 296(2)
_diffrn_detector_area_resol_mean 8.00
_diffrn_measured_fraction_theta_full 0.999
_diffrn_measured_fraction_theta_max 0.999
_diffrn_measurement_device_type 'Bruker Kappa APEXII CCD'
_diffrn_measurement_method \w
_diffrn_radiation_monochromator graphite
_diffrn_radiation_source 'fine-focus sealed tube'
_diffrn_radiation_type MoK\a
_diffrn_radiation_wavelength 0.71073
_diffrn_reflns_av_R_equivalents 0.0235
_diffrn_reflns_av_sigmaI/netI 0.0211
_diffrn_reflns_limit_h_max 14
_diffrn_reflns_limit_h_min -14
_diffrn_reflns_limit_k_max 5
_diffrn_reflns_limit_k_min -9
_diffrn_reflns_limit_l_max 36
_diffrn_reflns_limit_l_min -35
_diffrn_reflns_number 10815
_diffrn_reflns_theta_full 26.00
_diffrn_reflns_theta_max 26.00
_diffrn_reflns_theta_min 2.24
_diffrn_standards_number 0
_exptl_absorpt_coefficient_mu 0.096
_exptl_absorpt_correction_T_max 0.977
_exptl_absorpt_correction_T_min 0.969
_exptl_absorpt_correction_type multi-scan
_exptl_absorpt_process_details '(SADABS; Bruker, 2005)'
_exptl_crystal_colour 'dark yellow'
_exptl_crystal_density_diffrn 1.355
_exptl_crystal_density_method 'not measured'
_exptl_crystal_description prism
_exptl_crystal_F_000 1056
_exptl_crystal_size_max 0.32
_exptl_crystal_size_mid 0.26
_exptl_crystal_size_min 0.24
_refine_diff_density_max 0.124
_refine_diff_density_min -0.174
_refine_ls_goodness_of_fit_ref 1.031
_refine_ls_hydrogen_treatment constr
_refine_ls_matrix_type full
_refine_ls_number_parameters 173
_refine_ls_number_reflns 2428
_refine_ls_number_restraints 0
_refine_ls_restrained_S_all 1.031
_refine_ls_R_factor_all 0.0577
_refine_ls_R_factor_gt 0.0411
_refine_ls_shift/su_max 0.000
_refine_ls_shift/su_mean 0.000
_refine_ls_structure_factor_coef Fsqd
_refine_ls_weighting_details 'calc w=1/[\s^2^(Fo^2^)+(0.0502P)^2^+0.6208P] where P=(Fo^2^+2Fc^2^)/3'
_refine_ls_weighting_scheme calc
_refine_ls_wR_factor_gt 0.0996
_refine_ls_wR_factor_ref 0.1118
_reflns_number_gt 1816
_reflns_number_total 2428
_reflns_threshold_expression I>2\s(I)
_cod_data_source_file hb6857.cif
_cod_data_source_block I
_cod_database_code 2235829
_cod_database_fobs_code 2235829

loop_
_symmetry_equiv_pos_site_id
_symmetry_equiv_pos_as_xyz
1 x,y,z
2 1/2-x,-y,1/2+z
3 1/2+x,1/2-y,-z
4 -x,1/2+y,1/2-z
5 -x,-y,-z
6 1/2+x,y,1/2-z
7 1/2-x,1/2+y,z
8 x,1/2-y,1/2+z

loop_
_atom_site_aniso_label
_atom_site_aniso_U_11
_atom_site_aniso_U_22
_atom_site_aniso_U_33
_atom_site_aniso_U_12
_atom_site_aniso_U_13
_atom_site_aniso_U_23
O1 0.0466(7) 0.0825(9) 0.0537(7) 0.0051(6) -0.0098(6) 0.0129(6)
O2 0.0672(8) 0.0852(10) 0.0493(7) 0.0108(7) -0.0175(6) 0.0115(7)
O3 0.0594(8) 0.0663(8) 0.0640(8) -0.0159(7) 0.0127(6) -0.0053(7)
N1 0.0446(7) 0.0554(8) 0.0354(7) -0.0026(6) -0.0048(6) 0.0049(6)
C1 0.0469(9) 0.0450(9) 0.0377(8) -0.0029(7) -0.0084(7) 0.0011(7)
C2 0.0486(9) 0.0354(8) 0.0386(8) -0.0039(7) -0.0041(7) -0.0020(7)
C3 0.0687(11) 0.0425(9) 0.0424(9) -0.0034(8) -0.0003(8) 0.0020(7)
C4 0.0791(13) 0.0484(10) 0.0546(10) -0.0081(10) 0.0193(10) 0.0008(9)
C5 0.0580(11) 0.0530(11) 0.0794(14) -0.0071(9) 0.0204(10) -0.0039(10)
C6 0.0472(10) 0.0479(10) 0.0701(12) -0.0016(8) -0.0024(9) -0.0064(9)
C7 0.0466(9) 0.0350(8) 0.0451(9) -0.0031(7) -0.0037(7) -0.0049(7)
C8 0.0497(9) 0.0450(9) 0.0414(9) -0.0003(7) -0.0116(7) -0.0016(7)
C9 0.0507(9) 0.0640(11) 0.0356(8) 0.0064(9) -0.0014(7) 0.0044(8)
C10 0.0499(10) 0.0628(11) 0.0464(9) 0.0077(9) 0.0064(8) 0.0125(9)
C11 0.0632(12) 0.0882(16) 0.0635(12) 0.0137(11) 0.0195(10) 0.0266(12)
C12 0.0832(16) 0.131(2) 0.0502(12) 0.0392(16) 0.0234(12) 0.0282(14)
C13 0.1046(19) 0.131(2) 0.0410(11) 0.0330(18) 0.0029(12) -0.0085(13)
C14 0.0815(14) 0.0915(16) 0.0442(10) 0.0069(12) -0.0051(10) -0.0098(10)
C15 0.0696(14) 0.0819(16) 0.1103(19) -0.0268(12) 0.0106(13) -0.0047(14)

loop_
_atom_site_type_symbol
_atom_site_label
_atom_site_fract_x
_atom_site_fract_y
_atom_site_fract_z
_atom_site_U_iso_or_equiv
_atom_site_thermal_displace_type
_atom_site_occupancy
_atom_site_disorder_group
O O1 0.45483(10) 0.37357(19) 0.07121(4) 0.0609(4) Uani 1.000 -16
O O2 0.74031(12) 0.1478(2) 0.16275(4) 0.0672(5) Uani 1.000 -16
O O3 0.41409(11) -0.01341(19) 0.11923(4) 0.0632(5) Uani 1.000 -16
N N1 0.57642(11) 0.2519(2) 0.12589(4) 0.0451(4) Uani 1.000 -16
C C1 0.54983(14) 0.3245(2) 0.08300(5) 0.0432(5) Uani 1.000 -16
C C2 0.66018(14) 0.3329(2) 0.05763(5) 0.0409(5) Uani 1.000 -16
C C3 0.68405(17) 0.3932(2) 0.01415(6) 0.0512(6) Uani 1.000 -16
C C4 0.79860(18) 0.3945(3) 0.00060(6) 0.0607(6) Uani 1.000 -16
C C5 0.88538(17) 0.3416(3) 0.02983(7) 0.0635(7) Uani 1.000 -16
C C6 0.86140(15) 0.2806(2) 0.07348(7) 0.0551(6) Uani 1.000 -16
C C7 0.74722(14) 0.2752(2) 0.08649(5) 0.0422(5) Uani 1.000 -16
C C8 0.69509(14) 0.2162(2) 0.13013(5) 0.0454(5) Uani 1.000 -16
C C9 0.49518(15) 0.2254(3) 0.16170(5) 0.0501(5) Uani 1.000 -16
C C10 0.41319(15) 0.0874(3) 0.15822(6) 0.0530(6) Uani 1.000 -16
C C11 0.33615(18) 0.0624(3) 0.19381(7) 0.0716(8) Uani 1.000 -16
C C12 0.3427(2) 0.1736(4) 0.23180(7) 0.0881(9) Uani 1.000 -16
C C13 0.4240(2) 0.3075(4) 0.23528(7) 0.0922(10) Uani 1.000 -16
C C14 0.5005(2) 0.3346(3) 0.19983(6) 0.0724(8) Uani 1.000 -16
C C15 0.3388(2) -0.1661(3) 0.11653(9) 0.0873(10) Uani 1.000 -16
H H3 0.62552 0.43151 -0.00537 0.0615 Uiso 1.000 -16
H H4 0.81725 0.43190 -0.02884 0.0728 Uiso 1.000 -16
H H5 0.96171 0.34706 0.02003 0.0762 Uiso 1.000 -16
H H6 0.92002 0.24465 0.09325 0.0661 Uiso 1.000 -16
H H11 0.28034 -0.02875 0.19216 0.0860 Uiso 1.000 -16
H H12 0.29047 0.15681 0.25555 0.1058 Uiso 1.000 -16
H H13 0.42784 0.37989 0.26133 0.1107 Uiso 1.000 -16
H H14 0.55562 0.42669 0.20171 0.0869 Uiso 1.000 -16
H H15A 0.35417 -0.24768 0.14146 0.1309 Uiso 1.000 -16
H H15B 0.35107 -0.22876 0.08815 0.1309 Uiso 1.000 -16
H H15C 0.26011 -0.12507 0.11816 0.1309 Uiso 1.000 -16

loop_
_atom_type_symbol
_atom_type_description
_atom_type_scat_dispersion_real
_atom_type_scat_dispersion_imag
_atom_type_scat_source
C C 0.0033 0.0016 'International Tables Vol C Tables 4.2.6.8 and 6.1.1.4'
H H 0.0000 0.0000 'International Tables Vol C Tables 4.2.6.8 and 6.1.1.4'
N N 0.0061 0.0033 'International Tables Vol C Tables 4.2.6.8 and 6.1.1.4'
O O 0.0106 0.0060 'International Tables Vol C Tables 4.2.6.8 and 6.1.1.4'

loop_
_geom_angle_atom_site_label_1
_geom_angle_atom_site_label_2
_geom_angle_atom_site_label_3
_geom_angle
_geom_angle_publ_flag
C10 O3 C15 118.01(16) no
C1 N1 C8 111.45(12) no
C1 N1 C9 124.67(13) no
C8 N1 C9 123.82(13) no
O1 C1 N1 124.79(14) no
O1 C1 C2 129.10(14) no
N1 C1 C2 106.07(13) no
C1 C2 C3 130.67(15) no
C1 C2 C7 108.06(13) no
C3 C2 C7 121.19(16) no
C2 C3 C4 117.39(17) no
C3 C4 C5 121.29(17) no
C4 C5 C6 121.32(18) no
C5 C6 C7 117.27(17) no
C2 C7 C6 121.50(15) no
C2 C7 C8 108.70(14) no
C6 C7 C8 129.79(15) no
O2 C8 N1 125.14(15) no
O2 C8 C7 129.26(15) no
N1 C8 C7 105.59(12) no
N1 C9 C10 119.79(15) no
N1 C9 C14 119.34(18) no
C10 C9 C14 120.86(16) no
O3 C10 C9 116.81(15) no
O3 C10 C11 124.44(18) no
C9 C10 C11 118.75(17) no
C10 C11 C12 119.6(2) no
C11 C12 C13 121.5(2) no
C12 C13 C14 119.4(2) no
C9 C14 C13 119.9(2) no
C2 C3 H3 121.00 no
C4 C3 H3 121.00 no
C3 C4 H4 119.00 no
C5 C4 H4 119.00 no
C4 C5 H5 119.00 no
C6 C5 H5 119.00 no
C5 C6 H6 121.00 no
C7 C6 H6 121.00 no
C10 C11 H11 120.00 no
C12 C11 H11 120.00 no
C11 C12 H12 119.00 no
C13 C12 H12 119.00 no
C12 C13 H13 120.00 no
C14 C13 H13 120.00 no
C9 C14 H14 120.00 no
C13 C14 H14 120.00 no
O3 C15 H15A 110.00 no
O3 C15 H15B 109.00 no
O3 C15 H15C 109.00 no
H15A C15 H15B 109.00 no
H15A C15 H15C 109.00 no
H15B C15 H15C 109.00 no

loop_
_geom_bond_atom_site_label_1
_geom_bond_atom_site_label_2
_geom_bond_distance
_geom_bond_publ_flag
O1 C1 1.207(2) no
O2 C8 1.199(2) no
O3 C10 1.360(2) no
O3 C15 1.420(3) no
N1 C1 1.3982(19) no
N1 C8 1.404(2) no
N1 C9 1.422(2) no
C1 C2 1.479(2) no
C2 C3 1.376(2) no
C2 C7 1.381(2) no
C3 C4 1.384(3) no
C4 C5 1.376(3) no
C5 C6 1.382(3) no
C6 C7 1.376(2) no
C7 C8 1.478(2) no
C9 C10 1.390(3) no
C9 C14 1.375(3) no
C10 C11 1.384(3) no
C11 C12 1.381(3) no
C12 C13 1.363(4) no
C13 C14 1.379(3) no
C3 H3 0.9300 no
C4 H4 0.9300 no
C5 H5 0.9300 no
C6 H6 0.9300 no
C11 H11 0.9300 no
C12 H12 0.9300 no
C13 H13 0.9300 no
C14 H14 0.9300 no
C15 H15A 0.9600 no
C15 H15B 0.9600 no
C15 H15C 0.9600 no

loop_
_geom_hbond_atom_site_label_D
_geom_hbond_atom_site_label_H
_geom_hbond_atom_site_label_A
_geom_hbond_site_symmetry_A
_geom_hbond_distance_DH
_geom_hbond_distance_HA
_geom_hbond_distance_DA
_geom_hbond_angle_DHA
_geom_hbond_publ_flag
C3 H3 O1 5_665 0.93 2.57 3.428(2) 153 yes
C12 H12 O2 6_455 0.93 2.46 3.313(2) 152 yes

loop_
_geom_torsion_atom_site_label_1
_geom_torsion_atom_site_label_2
_geom_torsion_atom_site_label_3
_geom_torsion_atom_site_label_4
_geom_torsion
_geom_torsion_publ_flag
C15 O3 C10 C9 174.12(17) no
C15 O3 C10 C11 -6.5(3) no
C8 N1 C1 O1 -177.05(15) no
C8 N1 C1 C2 0.97(17) no
C9 N1 C1 O1 0.1(3) no
C9 N1 C1 C2 178.09(16) no
C1 N1 C8 O2 -177.22(15) no
C1 N1 C8 C7 1.25(17) no
C9 N1 C8 O2 5.6(3) no
C9 N1 C8 C7 -175.90(15) no
C1 N1 C9 C10 71.9(2) no
C1 N1 C9 C14 -109.5(2) no
C8 N1 C9 C10 -111.38(19) no
C8 N1 C9 C14 67.2(3) no
O1 C1 C2 C3 -1.9(3) no
O1 C1 C2 C7 174.92(16) no
N1 C1 C2 C3 -179.77(16) no
N1 C1 C2 C7 -2.98(16) no
C1 C2 C3 C4 176.14(17) no
C7 C2 C3 C4 -0.3(2) no
C1 C2 C7 C6 -175.24(14) no
C1 C2 C7 C8 3.77(17) no
C3 C2 C7 C6 1.9(2) no
C3 C2 C7 C8 -179.07(14) no
C2 C3 C4 C5 -1.5(3) no
C3 C4 C5 C6 1.7(3) no
C4 C5 C6 C7 -0.1(3) no
C5 C6 C7 C2 -1.7(2) no
C5 C6 C7 C8 179.52(17) no
C2 C7 C8 O2 175.22(16) no
C2 C7 C8 N1 -3.16(16) no
C6 C7 C8 O2 -5.9(3) no
C6 C7 C8 N1 175.74(15) no
N1 C9 C10 O3 -1.6(3) no
N1 C9 C10 C11 179.02(17) no
C14 C9 C10 O3 179.80(18) no
C14 C9 C10 C11 0.4(3) no
N1 C9 C14 C13 -178.45(19) no
C10 C9 C14 C13 0.2(3) no
O3 C10 C11 C12 -179.6(2) no
C9 C10 C11 C12 -0.3(3) no
C10 C11 C12 C13 -0.4(4) no
C11 C12 C13 C14 1.0(4) no
C12 C13 C14 C9 -0.8(4) no

loop_
_cod_related_entry_id
_cod_related_entry_database
_cod_related_entry_code
1 ChemSpider 634514
